data_4327156
loop_
_publ_author_name
'Hui Wang'
'Fei Wang'
'Karah Jones'
'Gordon J. Miller'

_publ_section_title
;
 Chemical Pressure and Rare-Earth Orbital Contributions in Mixed
 Rare-Earth Silicides La5-xYxSi4 (0 <=x<= 5)
;
_journal_name_full 'Inorganic Chemistry'
_journal_page_first 12714
_journal_page_last 12723
_journal_paper_doi 10.1021/ic201840q
_journal_volume 50
_journal_year 2011
_chemical_formula_sum 'La1.85 Si4 Y3.15'
_chemical_formula_weight 649.28
_chemical_name_systematic
; 
 ? 
;
_space_group_IT_number 92
_symmetry_cell_setting tetragonal
_symmetry_space_group_name_Hall 'P 4abw 2nw'
_symmetry_space_group_name_H-M 'P 41 21 2'
_atom_sites_solution_hydrogens none
_atom_sites_solution_primary direct
_atom_sites_solution_secondary difmap
_audit_creation_method SHELXL-97
_cell_angle_alpha 90.00
_cell_angle_beta 90.00
_cell_angle_gamma 90.00
_cell_formula_units_Z 4
_cell_length_a 7.8080(11)
_cell_length_b 7.8080(11)
_cell_length_c 14.396(3)
_cell_measurement_reflns_used 7735
_cell_measurement_temperature 273(2)
_cell_measurement_theta_max 28.28
_cell_measurement_theta_min 2.97
_cell_volume 877.7(3)
_computing_cell_refinement 'Bruker SMART'
_computing_data_collection 'Bruker SMART'
_computing_data_reduction 'Bruker SAINT'
_computing_molecular_graphics 'Bruker SHELXTL'
_computing_publication_material 'Bruker SHELXTL'
_computing_structure_refinement 'SHELXL-97 (Sheldrick, 1997)'
_computing_structure_solution 'SHELXS-97 (Sheldrick, 1990)'
_diffrn_ambient_temperature 273(2)
_diffrn_measured_fraction_theta_full 0.980
_diffrn_measured_fraction_theta_max 0.980
_diffrn_measurement_device_type 'CCD area detector'
_diffrn_measurement_method 'phi and omega scans'
_diffrn_radiation_monochromator graphite
_diffrn_radiation_source 'fine-focus sealed tube'
_diffrn_radiation_type MoK\a
_diffrn_radiation_wavelength 0.71073
_diffrn_reflns_av_R_equivalents 0.0929
_diffrn_reflns_av_sigmaI/netI 0.0661
_diffrn_reflns_limit_h_max 10
_diffrn_reflns_limit_h_min -10
_diffrn_reflns_limit_k_max 10
_diffrn_reflns_limit_k_min -10
_diffrn_reflns_limit_l_max 18
_diffrn_reflns_limit_l_min -18
_diffrn_reflns_number 7735
_diffrn_reflns_theta_full 28.28
_diffrn_reflns_theta_max 28.28
_diffrn_reflns_theta_min 2.97
_exptl_absorpt_coefficient_mu 29.869
_exptl_absorpt_correction_T_max 0.40817
_exptl_absorpt_correction_T_min 0.3339
_exptl_absorpt_correction_type empirical
_exptl_absorpt_process_details 'SADABS;sHELDRICK 2003'
_exptl_crystal_colour metallic
_exptl_crystal_density_diffrn 4.914
_exptl_crystal_description plate
_exptl_crystal_F_000 1137
_exptl_crystal_size_max 0.050
_exptl_crystal_size_mid 0.041
_exptl_crystal_size_min 0.0367
_refine_diff_density_max 1.357
_refine_diff_density_min -1.211
_refine_diff_density_rms 0.293
_refine_ls_abs_structure_details 'Flack H D (1983), Acta Cryst. A39, 876-881'
_refine_ls_abs_structure_Flack 0.00(3)
_refine_ls_extinction_method none
_refine_ls_goodness_of_fit_ref 1.005
_refine_ls_hydrogen_treatment none
_refine_ls_matrix_type full
_refine_ls_number_parameters 45
_refine_ls_number_reflns 1058
_refine_ls_number_restraints 0
_refine_ls_restrained_S_all 1.005
_refine_ls_R_factor_all 0.0620
_refine_ls_R_factor_gt 0.0408
_refine_ls_shift/su_max 0.000
_refine_ls_shift/su_mean 0.000
_refine_ls_structure_factor_coef Fsqd
_refine_ls_weighting_details 'calc w=1/[\s^2^(Fo^2^)+(0.0217P)^2^+0.0000P] where P=(Fo^2^+2Fc^2^)/3'
_refine_ls_weighting_scheme calc
_refine_ls_wR_factor_gt 0.0628
_refine_ls_wR_factor_ref 0.0684
_reflns_number_gt 836
_reflns_number_total 1058
_reflns_threshold_expression >2sigma(I)
_cod_data_source_file ic201840q_si_002_3.cif
_cod_data_source_block La2Y3Si4
_cod_original_cell_volume 877.6(2)
_cod_database_code 4327156

loop_
_symmetry_equiv_pos_as_xyz
'x, y, z'
'-x, -y, z+1/2'
'-y+1/2, x+1/2, z+1/4'
'y+1/2, -x+1/2, z+3/4'
'-x+1/2, y+1/2, -z+1/4'
'x+1/2, -y+1/2, -z+3/4'
'y, x, -z'
'-y, -x, -z+1/2'

loop_
_atom_site_label
_atom_site_type_symbol
_atom_site_fract_x
_atom_site_fract_y
_atom_site_fract_z
_atom_site_U_iso_or_equiv
_atom_site_adp_type
_atom_site_occupancy
_atom_site_symmetry_multiplicity
_atom_site_calc_flag
_atom_site_refinement_flags
La1 La 0.13988(12) 0.00961(14) 0.37573(8) 0.0110(3) Uani 0.055(12) 1 d P
Y1 Y 0.13988(12) 0.00961(14) 0.37573(8) 0.0110(3) Uani 0.945(12) 1 d P
La2 La 0.14235(9) 0.49141(9) 0.45927(4) 0.0132(2) Uani 0.850(17) 1 d P
Y2 Y 0.14235(9) 0.49141(9) 0.45927(4) 0.0132(2) Uani 0.150(17) 1 d P
La3 La 0.18234(16) 0.18234(16) 0.0000 0.0128(5) Uani 0.046(13) 2 d SP
Y3 Y 0.18234(16) 0.18234(16) 0.0000 0.0128(5) Uani 0.954(13) 2 d SP
Si1 Si 0.2906(4) 0.0628(4) 0.1883(2) 0.0132(8) Uani 1 1 d .
Si2 Si 0.3481(4) 0.2955(5) 0.31029(19) 0.0126(8) Uani 1 1 d .

loop_
_atom_site_aniso_label
_atom_site_aniso_U_11
_atom_site_aniso_U_22
_atom_site_aniso_U_33
_atom_site_aniso_U_23
_atom_site_aniso_U_13
_atom_site_aniso_U_12
La1 0.0097(6) 0.0104(6) 0.0130(5) 0.0001(4) 0.0014(4) -0.0007(7)
Y1 0.0097(6) 0.0104(6) 0.0130(5) 0.0001(4) 0.0014(4) -0.0007(7)
La2 0.0123(5) 0.0118(5) 0.0154(3) -0.0008(3) 0.0019(3) -0.0008(3)
Y2 0.0123(5) 0.0118(5) 0.0154(3) -0.0008(3) 0.0019(3) -0.0008(3)
La3 0.0116(6) 0.0116(6) 0.0154(8) 0.0004(4) -0.0004(4) -0.0012(6)
Y3 0.0116(6) 0.0116(6) 0.0154(8) 0.0004(4) -0.0004(4) -0.0012(6)
Si1 0.0117(19) 0.0132(19) 0.0147(16) 0.0001(14) -0.0012(14) -0.0004(12)
Si2 0.0066(19) 0.0135(19) 0.0176(15) 0.0011(14) 0.0006(15) -0.0050(12)

loop_
_atom_type_symbol
_atom_type_description
_atom_type_scat_dispersion_real
_atom_type_scat_dispersion_imag
_atom_type_scat_source
La La -0.2871 2.4523 'International Tables Vol C Tables 4.2.6.8 and 6.1.1.4'
Y Y -2.7962 3.5667 'International Tables Vol C Tables 4.2.6.8 and 6.1.1.4'
Si Si 0.0817 0.0704 'International Tables Vol C Tables 4.2.6.8 and 6.1.1.4'

loop_
_geom_angle_atom_site_label_1
_geom_angle_atom_site_label_2
_geom_angle_atom_site_label_3
_geom_angle
_geom_angle_site_symmetry_1
_geom_angle_site_symmetry_3
Si2 La1 Si2 98.01(5) 6_455 .
Si2 La1 Si1 121.85(9) 6_455 .
Si2 La1 Si1 51.64(8) . .
Si2 La1 Si1 95.41(9) 6_455 8
Si2 La1 Si1 143.05(9) . 8
Si1 La1 Si1 92.25(11) . 8
Si2 La1 Si2 94.12(11) 6_455 3_545
Si2 La1 Si2 121.10(10) . 3_545
Si1 La1 Si2 143.16(10) . 3_545
Si1 La1 Si2 91.90(8) 8 3_545
Si2 La1 Si1 143.96(9) 6_455 3_545
Si2 La1 Si1 95.81(9) . 3_545
Si1 La1 Si1 92.63(9) . 3_545
Si1 La1 Si1 93.17(5) 8 3_545
Si2 La1 Si1 50.60(9) 3_545 3_545
Si2 La1 Y3 151.71(7) 6_455 3_545
Si2 La1 Y3 100.04(6) . 3_545
Si1 La1 Y3 57.61(7) . 3_545
Si1 La1 Y3 57.59(6) 8 3_545
Si2 La1 Y3 94.98(8) 3_545 3_545
Si1 La1 Y3 54.82(6) 3_545 3_545
Si2 La1 La3 151.71(7) 6_455 3_545
Si2 La1 La3 100.04(6) . 3_545
Si1 La1 La3 57.61(7) . 3_545
Si1 La1 La3 57.59(6) 8 3_545
Si2 La1 La3 94.98(8) 3_545 3_545
Si1 La1 La3 54.82(6) 3_545 3_545
Y3 La1 La3 0.00(3) 3_545 3_545
Si2 La1 Y3 59.06(6) 6_455 2
Si2 La1 Y3 155.64(7) . 2
Si1 La1 Y3 145.53(8) . 2
Si1 La1 Y3 55.07(6) 8 2
Si2 La1 Y3 58.35(7) 3_545 2
Si1 La1 Y3 99.24(6) 3_545 2
Y3 La1 Y3 104.29(3) 3_545 2
La3 La1 Y3 104.29(3) 3_545 2
Si2 La1 La3 59.06(6) 6_455 2
Si2 La1 La3 155.64(7) . 2
Si1 La1 La3 145.53(8) . 2
Si1 La1 La3 55.07(6) 8 2
Si2 La1 La3 58.35(7) 3_545 2
Si1 La1 La3 99.24(6) 3_545 2
Y3 La1 La3 104.29(3) 3_545 2
La3 La1 La3 104.29(3) 3_545 2
Y3 La1 La3 0.00(6) 2 2
Si2 La1 Y2 103.18(6) 6_455 7_556
Si2 La1 Y2 65.67(6) . 7_556
Si1 La1 Y2 104.18(8) . 7_556
Si1 La1 Y2 142.97(7) 8 7_556
Si2 La1 Y2 55.45(6) 3_545 7_556
Si1 La1 Y2 53.77(6) 3_545 7_556
Y3 La1 Y2 104.04(3) 3_545 7_556
La3 La1 Y2 104.04(3) 3_545 7_556
Y3 La1 Y2 108.96(4) 2 7_556
La3 La1 Y2 108.96(4) 2 7_556
Si2 La1 La2 103.18(6) 6_455 7_556
Si2 La1 La2 65.67(6) . 7_556
Si1 La1 La2 104.18(8) . 7_556
Si1 La1 La2 142.97(7) 8 7_556
Si2 La1 La2 55.45(6) 3_545 7_556
Si1 La1 La2 53.77(6) 3_545 7_556
Y3 La1 La2 104.04(3) 3_545 7_556
La3 La1 La2 104.04(3) 3_545 7_556
Y3 La1 La2 108.96(4) 2 7_556
La3 La1 La2 108.96(4) 2 7_556
Y2 La1 La2 0.000(14) 7_556 7_556
Si2 La2 Si1 135.53(8) . 6_455
Si2 La2 Si1 93.65(7) . 8_565
Si1 La2 Si1 86.84(3) 6_455 8_565
Si2 La2 Si2 132.28(6) . 3
Si1 La2 Si2 92.11(7) 6_455 3
Si1 La2 Si2 85.01(8) 8_565 3
Si2 La2 Si2 88.04(4) . 6_455
Si1 La2 Si2 47.52(7) 6_455 6_455
Si1 La2 Si2 87.39(8) 8_565 6_455
Si2 La2 Si2 139.30(5) 3 6_455
Si2 La2 Si1 85.64(8) . 3
Si1 La2 Si1 138.48(5) 6_455 3
Si1 La2 Si1 84.88(4) 8_565 3
Si2 La2 Si1 46.67(7) 3 3
Si2 La2 Si1 169.68(7) 6_455 3
Si2 La2 Y3 55.27(7) . 3
Si1 La2 Y3 140.67(7) 6_455 3
Si1 La2 Y3 53.96(7) 8_565 3
Si2 La2 Y3 87.84(5) 3 3
Si2 La2 Y3 118.83(5) 6_455 3
Si1 La2 Y3 50.88(5) 3 3
Si2 La2 La3 55.27(7) . 3
Si1 La2 La3 140.67(7) 6_455 3
Si1 La2 La3 53.96(7) 8_565 3
Si2 La2 La3 87.84(5) 3 3
Si2 La2 La3 118.83(5) 6_455 3
Si1 La2 La3 50.88(5) 3 3
Y3 La2 La3 0.0 3 3
Si2 La2 Y3 145.21(6) . 2_565
Si1 La2 Y3 53.90(7) 6_455 2_565
Si1 La2 Y3 51.56(5) 8_565 2_565
Si2 La2 Y3 54.53(7) 3 2_565
Si2 La2 Y3 90.24(8) 6_455 2_565
Si1 La2 Y3 90.30(8) 3 2_565
Y3 La2 Y3 96.25(2) 3 2_565
La3 La2 Y3 96.25(2) 3 2_565
Si2 La2 La3 145.21(6) . 2_565
Si1 La2 La3 53.90(7) 6_455 2_565
Si1 La2 La3 51.56(5) 8_565 2_565
Si2 La2 La3 54.53(7) 3 2_565
Si2 La2 La3 90.24(8) 6_455 2_565
Si1 La2 La3 90.30(8) 3 2_565
Y3 La2 La3 96.25(2) 3 2_565
La3 La2 La3 96.25(2) 3 2_565
Y3 La2 La3 0.00(3) 2_565 2_565
Si2 La2 La1 102.70(7) . 7_556
Si1 La2 La1 50.77(7) 6_455 7_556
Si1 La2 La1 132.52(8) 8_565 7_556
Si2 La2 La1 113.02(6) 3 7_556
Si2 La2 La1 49.72(6) 6_455 7_556
Si1 La2 La1 139.92(6) 3 7_556
Y3 La2 La1 157.60(3) 3 7_556
La3 La2 La1 157.60(3) 3 7_556
Y3 La2 La1 102.48(3) 2_565 7_556
La3 La2 La1 102.48(3) 2_565 7_556
Si2 La2 Y1 102.70(7) . 7_556
Si1 La2 Y1 50.77(7) 6_455 7_556
Si1 La2 Y1 132.52(8) 8_565 7_556
Si2 La2 Y1 113.02(6) 3 7_556
Si2 La2 Y1 49.72(6) 6_455 7_556
Si1 La2 Y1 139.92(6) 3 7_556
Y3 La2 Y1 157.60(3) 3 7_556
La3 La2 Y1 157.60(3) 3 7_556
Y3 La2 Y1 102.48(3) 2_565 7_556
La3 La2 Y1 102.48(3) 2_565 7_556
La1 La2 Y1 0.00(4) 7_556 7_556
Si1 La3 Si1 177.61(17) 7 .
Si1 La3 Si1 90.58(10) 7 5
Si1 La3 Si1 91.15(6) . 5
Si1 La3 Si1 91.15(6) 7 4_554
Si1 La3 Si1 90.58(10) . 4_554
Si1 La3 Si1 87.21(13) 5 4_554
Si1 La3 Si2 89.86(8) 7 5_545
Si1 La3 Si2 88.39(10) . 5_545
Si1 La3 Si2 179.26(9) 5 5_545
Si1 La3 Si2 93.37(7) 4_554 5_545
Si1 La3 Si2 88.39(10) 7 4_454
Si1 La3 Si2 89.86(8) . 4_454
Si1 La3 Si2 93.37(7) 5 4_454
Si1 La3 Si2 179.26(9) 4_554 4_454
Si2 La3 Si2 86.05(13) 5_545 4_454
Si1 La3 La1 126.70(9) 7 4_554
Si1 La3 La1 55.69(8) . 4_554
Si1 La3 La1 53.91(7) 5 4_554
Si1 La3 La1 53.86(6) 4_554 4_554
Si2 La3 La1 126.17(7) 5_545 4_554
Si2 La3 La1 126.87(5) 4_454 4_554
Si1 La3 Y1 126.70(9) 7 4_554
Si1 La3 Y1 55.69(8) . 4_554
Si1 La3 Y1 53.91(7) 5 4_554
Si1 La3 Y1 53.86(6) 4_554 4_554
Si2 La3 Y1 126.17(7) 5_545 4_554
Si2 La3 Y1 126.87(5) 4_454 4_554
La1 La3 Y1 0.00(4) 4_554 4_554
Si1 La3 Y1 55.69(8) 7 5
Si1 La3 Y1 126.70(9) . 5
Si1 La3 Y1 53.86(6) 5 5
Si1 La3 Y1 53.91(7) 4_554 5
Si2 La3 Y1 126.87(5) 5_545 5
Si2 La3 Y1 126.17(7) 4_454 5
La1 La3 Y1 71.01(5) 4_554 5
Y1 La3 Y1 71.01(5) 4_554 5
Si1 La3 La1 55.69(8) 7 5
Si1 La3 La1 126.70(9) . 5
Si1 La3 La1 53.86(6) 5 5
Si1 La3 La1 53.91(7) 4_554 5
Si2 La3 La1 126.87(5) 5_545 5
Si2 La3 La1 126.17(7) 4_454 5
La1 La3 La1 71.01(5) 4_554 5
Y1 La3 La1 71.01(5) 4_554 5
Y1 La3 La1 0.00(4) 5 5
Si1 La3 Y1 54.67(8) 7 2_554
Si1 La3 Y1 122.94(9) . 2_554
Si1 La3 Y1 128.05(7) 5 2_554
Si1 La3 Y1 125.57(6) 4_554 2_554
Si2 La3 Y1 51.87(7) 5_545 2_554
Si2 La3 Y1 53.70(6) 4_454 2_554
La1 La3 Y1 178.01(3) 4_554 2_554
Y1 La3 Y1 178.01(3) 4_554 2_554
Y1 La3 Y1 110.33(2) 5 2_554
La1 La3 Y1 110.33(2) 5 2_554
Si1 La3 La1 54.67(8) 7 2_554
Si1 La3 La1 122.94(9) . 2_554
Si1 La3 La1 128.05(7) 5 2_554
Si1 La3 La1 125.57(6) 4_554 2_554
Si2 La3 La1 51.87(7) 5_545 2_554
Si2 La3 La1 53.70(6) 4_454 2_554
La1 La3 La1 178.01(3) 4_554 2_554
Y1 La3 La1 178.01(3) 4_554 2_554
Y1 La3 La1 110.33(2) 5 2_554
La1 La3 La1 110.33(2) 5 2_554
Y1 La3 La1 0.00(4) 2_554 2_554
Si2 Si1 La1 63.09(10) . .
Si2 Si1 Y1 136.63(12) . 8
La1 Si1 Y1 83.98(10) . 8
Si2 Si1 La1 136.63(12) . 8
La1 Si1 La1 83.98(10) . 8
Y1 Si1 La1 0.00(5) 8 8
Si2 Si1 La3 116.68(12) . .
La1 Si1 La3 139.03(12) . .
Y1 Si1 La3 70.26(8) 8 .
La1 Si1 La3 70.26(8) 8 .
Si2 Si1 La1 63.95(10) . 4_554
La1 Si1 La1 127.04(12) . 4_554
Y1 Si1 La1 139.68(10) 8 4_554
La1 Si1 La1 139.68(10) 8 4_554
La3 Si1 La1 69.49(8) . 4_554
Si2 Si1 Y1 63.95(10) . 4_554
La1 Si1 Y1 127.04(12) . 4_554
Y1 Si1 Y1 139.68(10) 8 4_554
La1 Si1 Y1 139.68(10) 8 4_554
La3 Si1 Y1 69.49(8) . 4_554
La1 Si1 Y1 0.00(5) 4_554 4_554
Si2 Si1 Y3 118.00(11) . 3_545
La1 Si1 Y3 68.54(8) . 3_545
Y1 Si1 Y3 68.51(9) 8 3_545
La1 Si1 Y3 68.51(9) 8 3_545
La3 Si1 Y3 125.22(12) . 3_545
La1 Si1 Y3 141.37(11) 4_554 3_545
Y1 Si1 Y3 141.37(11) 4_554 3_545
Si2 Si1 La3 118.00(11) . 3_545
La1 Si1 La3 68.54(8) . 3_545
Y1 Si1 La3 68.51(9) 8 3_545
La1 Si1 La3 68.51(9) 8 3_545
La3 Si1 La3 125.22(12) . 3_545
La1 Si1 La3 141.37(11) 4_554 3_545
Y1 Si1 La3 141.37(11) 4_554 3_545
Y3 Si1 La3 0.000(13) 3_545 3_545
Si2 Si1 La2 67.78(9) . 6
La1 Si1 La2 84.35(8) . 6
Y1 Si1 La2 139.60(12) 8 6
La1 Si1 La2 139.60(12) 8 6
La3 Si1 La2 135.54(12) . 6
La1 Si1 La2 75.46(9) 4_554 6
Y1 Si1 La2 75.46(9) 4_554 6
Y3 Si1 La2 71.22(6) 3_545 6
La3 Si1 La2 71.22(6) 3_545 6
Si1 Si2 Y1 136.79(12) . 6
Si1 Si2 La1 136.79(12) . 6
Y1 Si2 La1 0.00(6) 6 6
Si1 Si2 La1 65.26(10) . .
Y1 Si2 La1 137.65(10) 6 .
La1 Si2 La1 137.65(10) 6 .
Si1 Si2 Y1 65.45(10) . 4_554
Y1 Si2 Y1 82.05(10) 6 4_554
La1 Si2 Y1 82.05(10) 6 4_554
La1 Si2 Y1 130.71(12) . 4_554
Si1 Si2 La1 65.45(10) . 4_554
Y1 Si2 La1 82.05(10) 6 4_554
La1 Si2 La1 82.05(10) 6 4_554
La1 Si2 La1 130.71(12) . 4_554
Y1 Si2 La1 0.00(2) 4_554 4_554
Si1 Si2 La2 137.32(13) . .
Y1 Si2 La2 85.87(9) 6 .
La1 Si2 La2 85.87(9) 6 .
La1 Si2 La2 82.22(8) . .
Y1 Si2 La2 139.04(12) 4_554 .
La1 Si2 La2 139.04(12) 4_554 .
Si1 Si2 Y3 118.49(11) . 3
Y1 Si2 Y3 69.07(9) 6 3
La1 Si2 Y3 69.07(9) 6 3
La1 Si2 Y3 141.26(11) . 3
Y1 Si2 Y3 67.96(7) 4_554 3
La1 Si2 Y3 67.96(7) 4_554 3
La2 Si2 Y3 71.16(7) . 3
Si1 Si2 La3 118.49(11) . 3
Y1 Si2 La3 69.07(9) 6 3
La1 Si2 La3 69.07(9) 6 3
La1 Si2 La3 141.26(11) . 3
Y1 Si2 La3 67.96(7) 4_554 3
La1 Si2 La3 67.96(7) 4_554 3
La2 Si2 La3 71.16(7) . 3
Y3 Si2 La3 0.00(4) 3 3
Si1 Si2 La2 69.00(9) . 4_454
Y1 Si2 La2 139.11(12) 6 4_454
La1 Si2 La2 139.11(12) 6 4_454
La1 Si2 La2 77.07(9) . 4_454
Y1 Si2 La2 86.39(8) 4_554 4_454
La1 Si2 La2 86.39(8) 4_554 4_454
La2 Si2 La2 77.65(7) . 4_454
Y3 Si2 La2 70.22(6) 3 4_454
La3 Si2 La2 70.22(6) 3 4_454

loop_
_geom_bond_atom_site_label_1
_geom_bond_atom_site_label_2
_geom_bond_distance
_geom_bond_site_symmetry_2
La1 Si2 2.890(4) 6_455
La1 Si2 2.918(4) .
La1 Si1 2.972(3) .
La1 Si1 2.975(4) 8
La1 Si2 2.984(3) 3_545
La1 Si1 3.021(4) 3_545
La1 Y3 3.4253(19) 3_545
La1 La3 3.4253(19) 3_545
La1 Y3 3.4317(18) 2
La1 La3 3.4317(18) 2
La1 Y2 3.7749(13) 7_556
La1 La2 3.7749(13) 7_556
La2 Si2 3.086(3) .
La2 Si1 3.146(3) 6_455
La2 Si1 3.159(3) 8_565
La2 Si2 3.179(3) 3
La2 Si2 3.221(3) 6_455
La2 Si1 3.293(3) 3
La2 Y3 3.6293(8) 3
La2 La3 3.6293(8) 3
La2 Y3 3.6414(9) 2_565
La2 La3 3.6414(9) 2_565
La2 La1 3.7749(13) 7_556
La2 Y1 3.7749(13) 7_556
La3 Si1 2.989(3) 7
La3 Si1 2.989(3) .
La3 Si1 3.108(4) 5
La3 Si1 3.108(4) 4_554
La3 Si2 3.151(4) 5_545
La3 Si2 3.151(4) 4_454
La3 La1 3.4253(19) 4_554
La3 Y1 3.4253(19) 4_554
La3 Y1 3.4253(19) 5
La3 La1 3.4253(19) 5
La3 Y1 3.4317(18) 2_554
La3 La1 3.4317(18) 2_554
Si1 Si2 2.566(4) .
Si1 Y1 2.975(4) 8
Si1 La1 2.975(4) 8
Si1 La1 3.021(4) 4_554
Si1 Y1 3.021(4) 4_554
Si1 Y3 3.108(4) 3_545
Si1 La3 3.108(4) 3_545
Si1 La2 3.146(3) 6
Si2 Y1 2.890(4) 6
Si2 La1 2.890(4) 6
Si2 Y1 2.984(3) 4_554
Si2 La1 2.984(3) 4_554
Si2 Y3 3.151(4) 3
Si2 La3 3.151(4) 3
Si2 La2 3.179(3) 4_454
